data_1535335
loop_
_publ_author_name
'Bobev, S.'
'Tobash, P.H.'
'Fritsch, V.'
'Thompson, J.D.'
'Hundley, M.F.'
'Sarrao, J.L.'
'Fisk, Z.'

_publ_section_title
;
 Ternary rare-earth alumo-silicides - single-crystal growth from Al flux,
 structural and physical properties
;
_journal_name_full 'Journal of Solid State Chemistry'
_journal_page_first 2091
_journal_page_last 2103
_journal_volume 178
_journal_year 2005
_chemical_formula_sum 'Al Gd Si'
_space_group_IT_number 141
_symmetry_space_group_name_Hall '-I 4bd 2'
_symmetry_space_group_name_H-M 'I 41/a m d :2'
_cell_angle_alpha 90
_cell_angle_beta 90
_cell_angle_gamma 90
_cell_formula_units_Z 4
_cell_length_a 4.1255
_cell_length_b 4.1255
_cell_length_c 14.432
_cell_volume 245.629
_citation_journal_id_ASTM JSSCBI
_cod_data_source_file Bobev_JSSCBI_2005_1959.cif
_cod_data_source_block Al1Gd1Si1
_cod_original_cell_volume 245.6291
_cod_original_formula_sum 'Al1 Gd1 Si1'
_cod_database_code 1535335

loop_
_symmetry_equiv_pos_as_xyz
x,y,z
-y+1/4,x+3/4,z+1/4
-x+1/2,-y,z+1/2
y+1/4,-x+1/4,z+3/4
x,-y,-z
y+1/4,x+3/4,-z+1/4
-x+1/2,y,-z+1/2
-y+1/4,-x+1/4,-z+3/4
-x,-y,-z
y-1/4,-x-3/4,-z-1/4
x-1/2,y,-z-1/2
-y-1/4,x-1/4,-z-3/4
-x,y,z
-y-1/4,-x-3/4,z-1/4
x-1/2,-y,z-1/2
y-1/4,x-1/4,z-3/4
x+1/2,y+1/2,z+1/2
-y+3/4,x+5/4,z+3/4
-x+1,-y+1/2,z+1
y+3/4,-x+3/4,z+5/4
x+1/2,-y+1/2,-z+1/2
y+3/4,x+5/4,-z+3/4
-x+1,y+1/2,-z+1
-y+3/4,-x+3/4,-z+5/4
-x+1/2,-y+1/2,-z+1/2
y+1/4,-x-1/4,-z+1/4
x,y+1/2,-z
-y+1/4,x+1/4,-z-1/4
-x+1/2,y+1/2,z+1/2
-y+1/4,-x-1/4,z+1/4
x,-y+1/2,z
y+1/4,x+1/4,z-1/4

loop_
_atom_site_label
_atom_site_type_symbol
_atom_site_fract_x
_atom_site_fract_y
_atom_site_fract_z
_atom_site_occupancy
_atom_site_U_iso_or_equiv
Al1 Al 0 0.75 0.04237 0.5 0.0
Gd1 Gd 0.5 0.25 0.125 1 0.0
Si1 Si 0 0.75 0.04237 0.5 0.0
